data_7119317
loop_
_publ_author_name
'Yang, Xinglin'
'Shan, Gang'
'Yang, Zimo'
'Huang, Guiyi'
'Dong, Guoqiang'
'Sheng, Chunquan'
'Rao, Yu'

_publ_section_title
;
 One-pot synthesis of quaternary carbon centered cyclobutanes via
 Pd(ii)-catalyzed cascade C(sp(3))-H activations.
;
_journal_issue 9
_journal_name_full 'Chemical communications (Cambridge, England)'
_journal_page_first 1534
_journal_page_last 1537
_journal_paper_doi 10.1039/c6cc06897a
_journal_volume 53
_journal_year 2017
_chemical_formula_moiety 'C25 H19 F N2 O'
_chemical_formula_sum 'C25 H19 F N2 O'
_chemical_formula_weight 382.42
_chemical_name_systematic 41b
_chemical_properties_physical
', Air-sensitive,Moisture-sensitive,Heat-sensitive,Oxygen-sensitive,Light-sensitive,Photo-sensitive'
_space_group_crystal_system triclinic
_space_group_IT_number 2
_space_group_name_Hall '-P 1'
_space_group_name_H-M_alt 'P -1'
_symmetry_space_group_name_Hall '-P 1'
_symmetry_space_group_name_H-M 'P -1'
_atom_sites_solution_hydrogens mixed
_audit_creation_method SHELXL-2014/7
_audit_update_record
;
2016-12-22 deposited with the CCDC.
2017-01-03 downloaded from the CCDC.
;
_cell_angle_alpha 110.971(3)
_cell_angle_beta 99.332(3)
_cell_angle_gamma 95.705(2)
_cell_formula_units_Z 4
_cell_length_a 7.2657(2)
_cell_length_b 15.2058(5)
_cell_length_c 19.3128(8)
_cell_measurement_reflns_used 9484
_cell_measurement_temperature 173.0(1)
_cell_measurement_theta_max 76.8
_cell_measurement_theta_min 4.6
_cell_volume 1937.08(13)
_computing_cell_refinement 'CrysAlisPro 1.171.38.43f (Rigaku OD, 2015)'
_computing_data_collection 'CrysAlisPro 1.171.38.43f (Rigaku OD, 2015)'
_computing_data_reduction 'CrysAlisPro 1.171.38.43f (Rigaku OD, 2015)'
_computing_molecular_graphics 'Bruker SHELXTL'
_computing_publication_material 'Bruker SHELXTL'
_computing_structure_refinement 'SHELXL-2014/7 (Sheldrick, 2014)'
_computing_structure_solution 'Bruker SHELXTL'
_diffrn_ambient_temperature 173.0(1)
_diffrn_detector_area_resol_mean 5.2137
_diffrn_measured_fraction_theta_full 0.997
_diffrn_measured_fraction_theta_max 0.981
_diffrn_measurement_device_type 'SuperNova, Dual, Cu at zero, AtlasS2'
_diffrn_measurement_method 'phi and omega scans'
_diffrn_radiation_type CuK\a
_diffrn_radiation_wavelength 1.54178
_diffrn_reflns_av_R_equivalents 0.0358
_diffrn_reflns_av_unetI/netI 0.0416
_diffrn_reflns_Laue_measured_fraction_full 0.997
_diffrn_reflns_Laue_measured_fraction_max 0.981
_diffrn_reflns_limit_h_max 9
_diffrn_reflns_limit_h_min -8
_diffrn_reflns_limit_k_max 19
_diffrn_reflns_limit_k_min -15
_diffrn_reflns_limit_l_max 22
_diffrn_reflns_limit_l_min -24
_diffrn_reflns_number 17921
_diffrn_reflns_point_group_measured_fraction_full 0.997
_diffrn_reflns_point_group_measured_fraction_max 0.981
_diffrn_reflns_theta_full 74.500
_diffrn_reflns_theta_max 76.924
_diffrn_reflns_theta_min 4.726
_exptl_absorpt_coefficient_mu 0.704
_exptl_absorpt_correction_T_max 1.000
_exptl_absorpt_correction_T_min 0.790
_exptl_absorpt_correction_type multi-scan
_exptl_absorpt_process_details 'CrysAlisPro 1.171.38.43f (Rigaku OD, 2015)'
_exptl_crystal_colour colorless
_exptl_crystal_density_diffrn 1.311
_exptl_crystal_density_meas ?
_exptl_crystal_description prism
_exptl_crystal_F_000 800
_exptl_crystal_recrystallization_method 'Re-crystallisation from solvent: EA/cyclohexane'
_exptl_crystal_size_max 0.3
_exptl_crystal_size_mid 0.3
_exptl_crystal_size_min 0.1
_refine_diff_density_max 0.348
_refine_diff_density_min -0.258
_refine_diff_density_rms 0.056
_refine_ls_extinction_method none
_refine_ls_goodness_of_fit_ref 1.056
_refine_ls_hydrogen_treatment mixed
_refine_ls_matrix_type full
_refine_ls_number_parameters 541
_refine_ls_number_reflns 8027
_refine_ls_number_restraints 0
_refine_ls_restrained_S_all 1.056
_refine_ls_R_factor_all 0.0691
_refine_ls_R_factor_gt 0.0627
_refine_ls_shift/su_max 0.000
_refine_ls_shift/su_mean 0.000
_refine_ls_structure_factor_coef Fsqd
_refine_ls_weighting_details 'w=1/[\s^2^(Fo^2^)+(0.0010P)^2^+3.5000P] where P=(Fo^2^+2Fc^2^)/3'
_refine_ls_weighting_scheme calc
_refine_ls_wR_factor_gt 0.1395
_refine_ls_wR_factor_ref 0.1424
_reflns_Friedel_coverage 0.000
_reflns_number_gt 7104
_reflns_number_total 8027
_reflns_threshold_expression 'I > 2\s(I)'
_cod_data_source_file c6cc06897a2.cif
_cod_data_source_block RaoY-2
_cod_depositor_comments
;
The following automatic conversions were performed:

'_exptl_crystal_density_meas' value 'none' was changed to '?' - the
value is perceived as not measured.

Automatic conversion script
Id: cif_fix_values 4268 2015-11-12 08:31:59Z antanas 

 Adding full bibliography for 7119317--7119318.cif.
;
_cod_original_cell_volume 1937.08(12)
_cod_database_code 7119317
_shelx_shelxl_version_number 2014/7
_shelx_space_group_comment
; 
The symmetry employed for this shelxl refinement is uniquely defined 
by the following loop, which should always be used as a source of 
symmetry information in preference to the above space-group names. 
They are only intended as comments. 
;

loop_
_space_group_symop_operation_xyz
'x, y, z'
'-x, -y, -z'

loop_
_atom_site_label
_atom_site_type_symbol
_atom_site_fract_x
_atom_site_fract_y
_atom_site_fract_z
_atom_site_U_iso_or_equiv
_atom_site_adp_type
_atom_site_occupancy
_atom_site_site_symmetry_order
_atom_site_calc_flag
_atom_site_refinement_flags_posn
_atom_site_refinement_flags_adp
F1 F 1.0163(3) 0.86393(12) 0.73545(9) 0.0504(5) Uani 1 1 d . .
F2 F 0.2321(3) 0.13801(13) -0.21801(10) 0.0555(5) Uani 1 1 d . .
O1 O 0.3112(2) 0.62529(13) 0.33973(10) 0.0332(4) Uani 1 1 d . .
O2 O -0.0474(3) 0.28119(15) 0.17231(11) 0.0409(5) Uani 1 1 d . .
N1 N 0.5247(3) 0.86894(15) 0.59157(13) 0.0336(5) Uani 1 1 d . .
N2 N 0.4724(3) 0.73466(14) 0.45386(12) 0.0270(4) Uani 1 1 d . .
H2 H 0.554(4) 0.743(2) 0.4963(18) 0.032 Uiso 1 1 d . U
N3 N -0.1005(3) 0.28172(15) -0.08086(12) 0.0311(5) Uani 1 1 d . .
N4 N -0.0072(3) 0.27658(15) 0.05707(12) 0.0267(4) Uani 1 1 d . .
H4 H 0.037(4) 0.246(2) 0.0185(17) 0.032 Uiso 1 1 d . U
C1 C 0.4371(3) 0.64740(16) 0.39640(13) 0.0240(5) Uani 1 1 d . .
C2 C 0.5550(3) 0.57489(15) 0.40828(13) 0.0235(5) Uani 1 1 d . .
H2A H 0.5261 0.5191 0.3612 0.028 Uiso 1 1 calc R U
H2B H 0.5111 0.5551 0.4461 0.028 Uiso 1 1 calc R U
C3 C 0.7724(3) 0.60271(15) 0.43274(13) 0.0210(4) Uani 1 1 d . .
C4 C 0.8391(3) 0.67431(16) 0.51354(13) 0.0220(4) Uani 1 1 d . .
C5 C 0.9373(3) 0.76535(17) 0.53081(14) 0.0278(5) Uani 1 1 d . .
H5 H 0.9627 0.7837 0.4918 0.033 Uiso 1 1 calc R U
C6 C 0.9981(4) 0.82944(18) 0.60577(15) 0.0330(6) Uani 1 1 d . .
H6 H 1.0635 0.8904 0.6173 0.040 Uiso 1 1 calc R U
C7 C 0.9591(4) 0.80053(18) 0.66233(14) 0.0327(6) Uani 1 1 d . .
C8 C 0.8644(4) 0.71159(18) 0.64870(14) 0.0307(5) Uani 1 1 d . .
H8 H 0.8415 0.6938 0.6883 0.037 Uiso 1 1 calc R U
C9 C 0.8034(3) 0.64870(16) 0.57331(13) 0.0250(5) Uani 1 1 d . .
H9 H 0.7372 0.5881 0.5625 0.030 Uiso 1 1 calc R U
C10 C 0.8692(3) 0.62022(17) 0.37091(13) 0.0257(5) Uani 1 1 d . .
H10 H 0.9978 0.6557 0.3952 0.031 Uiso 1 1 calc R U
C11 C 0.8787(4) 0.51226(17) 0.33596(14) 0.0288(5) Uani 1 1 d . .
H11A H 0.9981 0.4988 0.3218 0.035 Uiso 1 1 calc R U
H11B H 0.7723 0.4750 0.2949 0.035 Uiso 1 1 calc R U
C12 C 0.8617(3) 0.50798(16) 0.41375(13) 0.0244(5) Uani 1 1 d . .
H12 H 0.9883 0.5220 0.4460 0.029 Uiso 1 1 calc R U
C13 C 0.7776(4) 0.66560(18) 0.32305(14) 0.0315(5) Uani 1 1 d . .
C14 C 0.7051(5) 0.7016(2) 0.28366(17) 0.0456(7) Uani 1 1 d . .
H14 H 0.646(5) 0.734(2) 0.258(2) 0.055 Uiso 1 1 d . U
C15 C 0.7562(3) 0.42163(17) 0.41411(14) 0.0272(5) Uani 1 1 d . .
C16 C 0.6701(4) 0.34981(18) 0.41152(16) 0.0333(6) Uani 1 1 d . .
H16 H 0.608(4) 0.292(2) 0.4095(18) 0.040 Uiso 1 1 d . U
C17 C 0.3778(3) 0.81227(16) 0.45977(14) 0.0267(5) Uani 1 1 d . .
C18 C 0.2611(4) 0.82328(19) 0.40132(16) 0.0330(6) Uani 1 1 d . .
H18 H 0.2339 0.7754 0.3530 0.040 Uiso 1 1 calc R U
C19 C 0.1822(4) 0.9075(2) 0.41465(19) 0.0405(7) Uani 1 1 d . .
H19 H 0.1035 0.9143 0.3745 0.049 Uiso 1 1 calc R U
C20 C 0.2176(4) 0.97878(19) 0.4842(2) 0.0425(7) Uani 1 1 d . .
H20 H 0.1660 1.0341 0.4911 0.051 Uiso 1 1 calc R U
C21 C 0.3335(4) 0.96884(18) 0.54651(18) 0.0358(6) Uani 1 1 d . .
C22 C 0.3744(4) 1.03807(19) 0.6216(2) 0.0467(8) Uani 1 1 d . .
H22 H 0.3261 1.0948 0.6322 0.056 Uiso 1 1 calc R U
C23 C 0.4844(5) 1.0215(2) 0.67808(19) 0.0485(8) Uani 1 1 d . .
H23 H 0.5106 1.0663 0.7277 0.058 Uiso 1 1 calc R U
C24 C 0.5580(5) 0.9362(2) 0.66085(17) 0.0429(7) Uani 1 1 d . .
H24 H 0.6341 0.9262 0.7000 0.051 Uiso 1 1 calc R U
C25 C 0.4138(4) 0.88510(17) 0.53473(15) 0.0293(5) Uani 1 1 d . .
C26 C 0.0222(3) 0.24841(17) 0.11711(14) 0.0270(5) Uani 1 1 d . .
C27 C 0.1394(3) 0.16968(17) 0.10997(14) 0.0270(5) Uani 1 1 d . .
H27A H 0.0632 0.1108 0.0724 0.032 Uiso 1 1 calc R U
H27B H 0.1606 0.1617 0.1581 0.032 Uiso 1 1 calc R U
C28 C 0.3334(3) 0.18025(16) 0.08829(14) 0.0255(5) Uani 1 1 d . .
C29 C 0.3163(3) 0.16981(16) 0.00648(14) 0.0263(5) Uani 1 1 d . .
C30 C 0.3896(4) 0.24292(18) -0.01401(15) 0.0315(5) Uani 1 1 d . .
H30 H 0.4564 0.2999 0.0236 0.038 Uiso 1 1 calc R U
C31 C 0.3649(4) 0.23230(19) -0.08939(16) 0.0368(6) Uani 1 1 d . .
H31 H 0.4149 0.2810 -0.1029 0.044 Uiso 1 1 calc R U
C32 C 0.2645(4) 0.1478(2) -0.14340(15) 0.0366(6) Uani 1 1 d . .
C33 C 0.1929(4) 0.07291(19) -0.12679(16) 0.0407(6) Uani 1 1 d . .
H33 H 0.1282 0.0159 -0.1650 0.049 Uiso 1 1 calc R U
C34 C 0.2201(4) 0.08490(18) -0.05085(16) 0.0351(6) Uani 1 1 d . .
H34 H 0.1729 0.0349 -0.0381 0.042 Uiso 1 1 calc R U
C35 C 0.4807(3) 0.26542(17) 0.15033(15) 0.0299(5) Uani 1 1 d . .
H35 H 0.5861 0.2794 0.1279 0.036 Uiso 1 1 calc R U
C36 C 0.5342(4) 0.1976(2) 0.19127(17) 0.0382(6) Uani 1 1 d . .
H36A H 0.4630 0.1982 0.2298 0.046 Uiso 1 1 calc R U
H36B H 0.6690 0.2050 0.2106 0.046 Uiso 1 1 calc R U
C37 C 0.4577(4) 0.11317(18) 0.11385(16) 0.0340(6) Uani 1 1 d . .
H37 H 0.5592 0.1024 0.0855 0.041 Uiso 1 1 calc R U
C38 C 0.4176(4) 0.35457(18) 0.18924(15) 0.0328(6) Uani 1 1 d . .
C39 C 0.3617(4) 0.4265(2) 0.21814(16) 0.0391(6) Uani 1 1 d . .
H39 H 0.317(5) 0.484(2) 0.2404(19) 0.047 Uiso 1 1 d . U
C40 C 0.3653(4) 0.02150(19) 0.11015(17) 0.0377(6) Uani 1 1 d . .
C41 C 0.2901(5) -0.0532(2) 0.1056(2) 0.0452(7) Uani 1 1 d . .
H41 H 0.231(5) -0.115(3) 0.101(2) 0.054 Uiso 1 1 d . U
C42 C -0.0978(3) 0.35159(16) 0.05170(14) 0.0250(5) Uani 1 1 d . .
C43 C -0.1414(4) 0.42200(18) 0.11185(15) 0.0311(5) Uani 1 1 d . .
H43 H -0.1158 0.4200 0.1600 0.037 Uiso 1 1 calc R U
C44 C -0.2245(4) 0.49701(19) 0.10097(17) 0.0378(6) Uani 1 1 d . .
H44 H -0.2529 0.5441 0.1423 0.045 Uiso 1 1 calc R U
C45 C -0.2644(4) 0.50234(18) 0.03141(17) 0.0357(6) Uani 1 1 d . .
H45 H -0.3172 0.5532 0.0257 0.043 Uiso 1 1 calc R U
C46 C -0.2251(3) 0.43013(17) -0.03224(15) 0.0298(5) Uani 1 1 d . .
C47 C -0.2651(4) 0.4294(2) -0.10654(17) 0.0373(6) Uani 1 1 d . .
H47 H -0.3206 0.4778 -0.1157 0.045 Uiso 1 1 calc R U
C48 C -0.2221(4) 0.3576(2) -0.16462(17) 0.0415(7) Uani 1 1 d . .
H48 H -0.2467 0.3566 -0.2137 0.050 Uiso 1 1 calc R U
C49 C -0.1400(4) 0.2853(2) -0.14903(16) 0.0390(6) Uani 1 1 d . .
H49 H -0.1115 0.2366 -0.1892 0.047 Uiso 1 1 calc R U
C50 C -0.1420(3) 0.35411(16) -0.02246(14) 0.0256(5) Uani 1 1 d . .

loop_
_atom_site_aniso_label
_atom_site_aniso_U_11
_atom_site_aniso_U_22
_atom_site_aniso_U_33
_atom_site_aniso_U_23
_atom_site_aniso_U_13
_atom_site_aniso_U_12
F1 0.0717(12) 0.0373(9) 0.0229(8) -0.0044(7) 0.0018(8) -0.0036(8)
F2 0.0831(14) 0.0547(11) 0.0281(9) 0.0104(8) 0.0223(9) 0.0126(10)
O1 0.0302(9) 0.0330(9) 0.0303(9) 0.0063(7) 0.0006(7) 0.0102(7)
O2 0.0420(11) 0.0574(12) 0.0383(11) 0.0265(10) 0.0214(9) 0.0228(10)
N1 0.0417(12) 0.0253(10) 0.0317(12) 0.0062(9) 0.0141(9) 0.0038(9)
N2 0.0307(11) 0.0236(10) 0.0248(10) 0.0065(8) 0.0050(8) 0.0082(8)
N3 0.0379(12) 0.0272(10) 0.0276(11) 0.0092(9) 0.0071(9) 0.0071(9)
N4 0.0302(10) 0.0282(10) 0.0216(10) 0.0076(8) 0.0070(8) 0.0097(8)
C1 0.0228(11) 0.0246(11) 0.0251(11) 0.0082(9) 0.0093(9) 0.0042(9)
C2 0.0234(11) 0.0201(10) 0.0248(11) 0.0054(9) 0.0061(9) 0.0036(9)
C3 0.0215(10) 0.0198(10) 0.0226(11) 0.0079(9) 0.0073(8) 0.0037(8)
C4 0.0214(10) 0.0214(10) 0.0216(11) 0.0061(9) 0.0044(8) 0.0047(8)
C5 0.0302(12) 0.0250(11) 0.0281(12) 0.0093(10) 0.0094(10) 0.0023(9)
C6 0.0351(13) 0.0232(12) 0.0332(14) 0.0044(10) 0.0060(11) -0.0031(10)
C7 0.0382(14) 0.0285(12) 0.0202(12) -0.0011(10) 0.0011(10) 0.0032(10)
C8 0.0391(14) 0.0302(12) 0.0231(12) 0.0088(10) 0.0088(10) 0.0084(11)
C9 0.0276(12) 0.0216(11) 0.0244(11) 0.0073(9) 0.0057(9) 0.0029(9)
C10 0.0264(11) 0.0263(11) 0.0237(11) 0.0075(9) 0.0090(9) 0.0024(9)
C11 0.0308(12) 0.0290(12) 0.0261(12) 0.0070(10) 0.0114(10) 0.0080(10)
C12 0.0238(11) 0.0232(11) 0.0245(11) 0.0066(9) 0.0053(9) 0.0062(9)
C13 0.0413(14) 0.0283(12) 0.0268(12) 0.0103(10) 0.0140(11) 0.0047(11)
C14 0.068(2) 0.0403(16) 0.0319(15) 0.0165(13) 0.0099(14) 0.0143(15)
C15 0.0293(12) 0.0256(12) 0.0268(12) 0.0078(9) 0.0073(9) 0.0117(10)
C16 0.0353(14) 0.0243(12) 0.0396(15) 0.0104(11) 0.0097(11) 0.0056(10)
C17 0.0249(11) 0.0219(11) 0.0363(13) 0.0112(10) 0.0136(10) 0.0046(9)
C18 0.0286(12) 0.0339(13) 0.0440(15) 0.0202(12) 0.0141(11) 0.0085(10)
C19 0.0293(13) 0.0414(15) 0.064(2) 0.0314(15) 0.0164(13) 0.0126(12)
C20 0.0320(14) 0.0284(13) 0.080(2) 0.0271(14) 0.0281(14) 0.0142(11)
C21 0.0327(13) 0.0242(12) 0.0571(18) 0.0150(12) 0.0272(12) 0.0074(10)
C22 0.0472(17) 0.0231(13) 0.072(2) 0.0094(13) 0.0369(16) 0.0092(12)
C23 0.0554(19) 0.0315(14) 0.0493(18) -0.0014(13) 0.0284(15) 0.0018(13)
C24 0.0530(18) 0.0321(14) 0.0363(15) 0.0036(12) 0.0159(13) -0.0002(12)
C25 0.0293(12) 0.0232(11) 0.0395(14) 0.0118(10) 0.0186(10) 0.0046(9)
C26 0.0211(11) 0.0319(12) 0.0283(12) 0.0126(10) 0.0055(9) 0.0018(9)
C27 0.0243(11) 0.0281(12) 0.0309(12) 0.0141(10) 0.0063(9) 0.0029(9)
C28 0.0238(11) 0.0213(11) 0.0321(13) 0.0105(9) 0.0062(9) 0.0048(9)
C29 0.0239(11) 0.0226(11) 0.0318(13) 0.0077(10) 0.0097(9) 0.0057(9)
C30 0.0335(13) 0.0242(11) 0.0348(14) 0.0089(10) 0.0101(11) 0.0010(10)
C31 0.0428(15) 0.0304(13) 0.0410(15) 0.0145(11) 0.0179(12) 0.0055(11)
C32 0.0468(16) 0.0364(14) 0.0269(13) 0.0076(11) 0.0168(11) 0.0116(12)
C33 0.0521(17) 0.0280(13) 0.0329(14) 0.0001(11) 0.0125(12) 0.0040(12)
C34 0.0415(15) 0.0228(12) 0.0381(15) 0.0074(11) 0.0126(12) 0.0013(10)
C35 0.0258(12) 0.0270(12) 0.0346(13) 0.0118(10) 0.0019(10) 0.0015(10)
C36 0.0314(13) 0.0382(14) 0.0436(16) 0.0193(12) -0.0034(11) 0.0038(11)
C37 0.0280(12) 0.0298(13) 0.0487(16) 0.0186(12) 0.0085(11) 0.0103(10)
C38 0.0336(13) 0.0308(13) 0.0289(13) 0.0108(11) -0.0021(10) -0.0010(11)
C39 0.0468(16) 0.0309(14) 0.0307(14) 0.0057(11) -0.0021(12) 0.0065(12)
C40 0.0357(14) 0.0325(14) 0.0491(17) 0.0187(12) 0.0079(12) 0.0145(11)
C41 0.0459(17) 0.0318(15) 0.063(2) 0.0241(14) 0.0084(14) 0.0096(13)
C42 0.0202(11) 0.0233(11) 0.0289(12) 0.0077(9) 0.0045(9) 0.0015(9)
C43 0.0293(12) 0.0308(12) 0.0287(13) 0.0059(10) 0.0062(10) 0.0059(10)
C44 0.0345(14) 0.0307(13) 0.0416(15) 0.0032(11) 0.0112(12) 0.0102(11)
C45 0.0312(13) 0.0247(12) 0.0509(17) 0.0130(11) 0.0077(12) 0.0103(10)
C46 0.0221(11) 0.0258(12) 0.0401(14) 0.0132(10) 0.0030(10) 0.0010(9)
C47 0.0334(14) 0.0361(14) 0.0474(16) 0.0249(13) 0.0017(12) 0.0056(11)
C48 0.0457(16) 0.0460(16) 0.0342(15) 0.0217(13) 0.0013(12) 0.0010(13)
C49 0.0493(16) 0.0375(14) 0.0272(13) 0.0098(11) 0.0061(12) 0.0071(12)
C50 0.0213(11) 0.0221(11) 0.0302(12) 0.0080(9) 0.0030(9) 0.0007(9)

loop_
_atom_type_symbol
_atom_type_description
_atom_type_scat_dispersion_real
_atom_type_scat_dispersion_imag
_atom_type_scat_source
C C 0.0181 0.0091 'International Tables Vol C Tables 4.2.6.8 and 6.1.1.4'
H H 0.0000 0.0000 'International Tables Vol C Tables 4.2.6.8 and 6.1.1.4'
N N 0.0311 0.0180 'International Tables Vol C Tables 4.2.6.8 and 6.1.1.4'
O O 0.0492 0.0322 'International Tables Vol C Tables 4.2.6.8 and 6.1.1.4'
F F 0.0727 0.0534 'International Tables Vol C Tables 4.2.6.8 and 6.1.1.4'

loop_
_geom_angle_atom_site_label_1
_geom_angle_atom_site_label_2
_geom_angle_atom_site_label_3
_geom_angle
C24 N1 C25 117.5(2)
C1 N2 C17 128.0(2)
C1 N2 H2 117.6(19)
C17 N2 H2 113.8(19)
C49 N3 C50 117.1(2)
C26 N4 C42 127.5(2)
C26 N4 H4 117(2)
C42 N4 H4 115(2)
O1 C1 N2 122.9(2)
O1 C1 C2 120.9(2)
N2 C1 C2 116.1(2)
C1 C2 C3 119.65(18)
C1 C2 H2A 107.4
C3 C2 H2A 107.4
C1 C2 H2B 107.4
C3 C2 H2B 107.4
H2A C2 H2B 106.9
C4 C3 C2 113.08(18)
C4 C3 C10 117.36(18)
C2 C3 C10 113.82(19)
C4 C3 C12 115.02(18)
C2 C3 C12 108.70(17)
C10 C3 C12 85.82(16)
C5 C4 C9 118.3(2)
C5 C4 C3 122.2(2)
C9 C4 C3 119.5(2)
C4 C5 C6 120.9(2)
C4 C5 H5 119.6
C6 C5 H5 119.6
C7 C6 C5 118.4(2)
C7 C6 H6 120.8
C5 C6 H6 120.8
F1 C7 C8 118.5(2)
F1 C7 C6 118.2(2)
C8 C7 C6 123.3(2)
C7 C8 C9 117.5(2)
C7 C8 H8 121.3
C9 C8 H8 121.3
C8 C9 C4 121.7(2)
C8 C9 H9 119.2
C4 C9 H9 119.2
C13 C10 C11 119.4(2)
C13 C10 C3 120.2(2)
C11 C10 C3 89.62(17)
C13 C10 H10 108.7
C11 C10 H10 108.7
C3 C10 H10 108.7
C10 C11 C12 87.64(17)
C10 C11 H11A 114.0
C12 C11 H11A 114.0
C10 C11 H11B 114.0
C12 C11 H11B 114.0
H11A C11 H11B 111.2
C15 C12 C11 118.1(2)
C15 C12 C3 119.92(19)
C11 C12 C3 88.84(17)
C15 C12 H12 109.5
C11 C12 H12 109.5
C3 C12 H12 109.5
C14 C13 C10 179.0(3)
C13 C14 H14 173(2)
C16 C15 C12 177.5(3)
C15 C16 H16 177.2(19)
C18 C17 N2 125.7(2)
C18 C17 C25 119.7(2)
N2 C17 C25 114.6(2)
C17 C18 C19 119.8(3)
C17 C18 H18 120.1
C19 C18 H18 120.1
C20 C19 C18 122.0(3)
C20 C19 H19 119.0
C18 C19 H19 119.0
C19 C20 C21 119.8(2)
C19 C20 H20 120.1
C21 C20 H20 120.1
C25 C21 C22 116.8(3)
C25 C21 C20 119.3(3)
C22 C21 C20 124.0(3)
C23 C22 C21 119.8(3)
C23 C22 H22 120.1
C21 C22 H22 120.1
C22 C23 C24 119.3(3)
C22 C23 H23 120.4
C24 C23 H23 120.4
N1 C24 C23 123.4(3)
N1 C24 H24 118.3
C23 C24 H24 118.3
N1 C25 C21 123.2(2)
N1 C25 C17 117.4(2)
C21 C25 C17 119.4(2)
O2 C26 N4 122.6(2)
O2 C26 C27 121.1(2)
N4 C26 C27 116.2(2)
C26 C27 C28 119.09(19)
C26 C27 H27A 107.5
C28 C27 H27A 107.5
C26 C27 H27B 107.5
C28 C27 H27B 107.5
H27A C27 H27B 107.0
C29 C28 C27 112.8(2)
C29 C28 C35 117.6(2)
C27 C28 C35 112.9(2)
C29 C28 C37 115.7(2)
C27 C28 C37 109.09(19)
C35 C28 C37 85.91(18)
C34 C29 C30 118.2(2)
C34 C29 C28 119.0(2)
C30 C29 C28 122.7(2)
C31 C30 C29 121.2(2)
C31 C30 H30 119.4
C29 C30 H30 119.4
C32 C31 C30 118.0(2)
C32 C31 H31 121.0
C30 C31 H31 121.0
C33 C32 C31 123.4(3)
C33 C32 F2 118.1(2)
C31 C32 F2 118.5(3)
C32 C33 C34 117.7(2)
C32 C33 H33 121.2
C34 C33 H33 121.2
C29 C34 C33 121.5(2)
C29 C34 H34 119.3
C33 C34 H34 119.3
C38 C35 C36 121.4(2)
C38 C35 C28 119.1(2)
C36 C35 C28 88.83(18)
C38 C35 H35 108.6
C36 C35 H35 108.6
C28 C35 H35 108.6
C35 C36 C37 87.5(2)
C35 C36 H36A 114.1
C37 C36 H36A 114.1
C35 C36 H36B 114.1
C37 C36 H36B 114.1
H36A C36 H36B 111.3
C40 C37 C36 120.8(3)
C40 C37 C28 119.1(2)
C36 C37 C28 88.32(18)
C40 C37 H37 108.9
C36 C37 H37 108.9
C28 C37 H37 108.9
C39 C38 C35 177.3(3)
C38 C39 H39 179(2)
C41 C40 C37 178.7(3)
C40 C41 H41 178(2)
C43 C42 N4 124.8(2)
C43 C42 C50 119.4(2)
N4 C42 C50 115.8(2)
C42 C43 C44 120.4(2)
C42 C43 H43 119.8
C44 C43 H43 119.8
C45 C44 C43 121.5(2)
C45 C44 H44 119.2
C43 C44 H44 119.2
C44 C45 C46 119.8(2)
C44 C45 H45 120.1
C46 C45 H45 120.1
C50 C46 C47 117.1(2)
C50 C46 C45 119.5(2)
C47 C46 C45 123.4(2)
C48 C47 C46 119.8(2)
C48 C47 H47 120.1
C46 C47 H47 120.1
C47 C48 C49 118.7(3)
C47 C48 H48 120.6
C49 C48 H48 120.6
N3 C49 C48 124.3(3)
N3 C49 H49 117.9
C48 C49 H49 117.9
N3 C50 C46 123.0(2)
N3 C50 C42 117.5(2)
C46 C50 C42 119.4(2)

loop_
_geom_bond_atom_site_label_1
_geom_bond_atom_site_label_2
_geom_bond_distance
F1 C7 1.361(3)
F2 C32 1.372(3)
O1 C1 1.224(3)
O2 C26 1.219(3)
N1 C24 1.327(3)
N1 C25 1.364(4)
N2 C1 1.358(3)
N2 C17 1.403(3)
N2 H2 0.89(3)
N3 C49 1.323(3)
N3 C50 1.365(3)
N4 C26 1.366(3)
N4 C42 1.399(3)
N4 H4 0.85(3)
C1 C2 1.519(3)
C2 C3 1.543(3)
C2 H2A 0.9700
C2 H2B 0.9700
C3 C4 1.513(3)
C3 C10 1.567(3)
C3 C12 1.586(3)
C4 C5 1.390(3)
C4 C9 1.397(3)
C5 C6 1.392(3)
C5 H5 0.9300
C6 C7 1.373(4)
C6 H6 0.9300
C7 C8 1.369(4)
C8 C9 1.393(3)
C8 H8 0.9300
C9 H9 0.9300
C10 C13 1.457(3)
C10 C11 1.549(3)
C10 H10 0.9800
C11 C12 1.551(3)
C11 H11A 0.9700
C11 H11B 0.9700
C12 C15 1.456(3)
C12 H12 0.9800
C13 C14 1.175(4)
C14 H14 0.90(4)
C15 C16 1.184(4)
C16 H16 0.94(3)
C17 C18 1.369(4)
C17 C25 1.436(3)
C18 C19 1.412(4)
C18 H18 0.9300
C19 C20 1.355(5)
C19 H19 0.9300
C20 C21 1.416(4)
C20 H20 0.9300
C21 C25 1.413(3)
C21 C22 1.416(4)
C22 C23 1.359(5)
C22 H22 0.9300
C23 C24 1.403(4)
C23 H23 0.9300
C24 H24 0.9300
C26 C27 1.517(3)
C27 C28 1.543(3)
C27 H27A 0.9700
C27 H27B 0.9700
C28 C29 1.513(3)
C28 C35 1.567(3)
C28 C37 1.581(3)
C29 C34 1.388(3)
C29 C30 1.394(3)
C30 C31 1.385(4)
C30 H30 0.9300
C31 C32 1.371(4)
C31 H31 0.9300
C32 C33 1.367(4)
C33 C34 1.390(4)
C33 H33 0.9300
C34 H34 0.9300
C35 C38 1.456(4)
C35 C36 1.551(4)
C35 H35 0.9800
C36 C37 1.551(4)
C36 H36A 0.9700
C36 H36B 0.9700
C37 C40 1.458(4)
C37 H37 0.9800
C38 C39 1.182(4)
C39 H39 0.94(3)
C40 C41 1.177(4)
C41 H41 0.96(4)
C42 C43 1.376(3)
C42 C50 1.431(3)
C43 C44 1.406(4)
C43 H43 0.9300
C44 C45 1.361(4)
C44 H44 0.9300
C45 C46 1.417(4)
C45 H45 0.9300
C46 C50 1.412(3)
C46 C47 1.413(4)
C47 C48 1.361(4)
C47 H47 0.9300
C48 C49 1.403(4)
C48 H48 0.9300
C49 H49 0.9300

loop_
_geom_hbond_atom_site_label_D
_geom_hbond_atom_site_label_H
_geom_hbond_atom_site_label_A
_geom_hbond_distance_DH
_geom_hbond_distance_HA
_geom_hbond_distance_DA
_geom_hbond_angle_DHA
N2 H2 N1 0.89(3) 2.19(3) 2.649(3) 111(2)
N4 H4 N3 0.85(3) 2.28(3) 2.671(3) 108(2)
